data_2003682
loop_
_publ_author_name
'B\"ocskei, Z.'
'Simon, K.'
'Ambrus, G.'
'Ilk\"oy, E.'

_publ_section_title
;
 On the Isostructural Molecular Compound Formation of a Steroid with
 \a- and \b- Naphthols
;
_journal_issue 7
_journal_name_full 'Acta Crystallographica Section C'
_journal_page_first 1319
_journal_page_last 1322
_journal_paper_doi 10.1107/S0108270194013442
_journal_volume 51
_journal_year 1995
_chemical_compound_source 'crystallized from ethanol-water'
_chemical_formula_sum 'C29 H32 O3'
_chemical_formula_weight 428.6
_space_group_IT_number 19
_symmetry_cell_setting orthorhombic
_symmetry_space_group_name_Hall 'P 2ac 2ab'
_symmetry_space_group_name_H-M 'P 21 21 21'
_audit_creation_method 'from TEXRAY.INF file'
_cell_angle_alpha 90
_cell_angle_beta 90
_cell_angle_gamma 90
_cell_formula_units_Z 4
_cell_length_a 19.058(2)
_cell_length_b 19.209(2)
_cell_length_c 6.275(1)
_cell_measurement_reflns_used 25
_cell_measurement_temperature 298
_cell_measurement_theta_max 50
_cell_measurement_theta_min 40
_cell_volume 2297.2(5)
_computing_cell_refinement 'MSC/AFC Diffractometer Control Software'
_computing_data_collection
;MSC/AFC Diffractometer Control Software (Molecular Structure Corporation,
1988)
;
_computing_data_reduction 'TEXSAN PROCESS (Molecular Structure Corporation, 1992)'
_computing_publication_material 'TEXSAN FINISH'
_computing_structure_refinement 'SHELXL93 (Sheldrick, 1993)'
_computing_structure_solution 'SIR88 (Burla et al., 1989)'
_diffrn_ambient_temperature 298
_diffrn_measurement_device AFC6S
_diffrn_measurement_method \w/2\q
_diffrn_radiation_monochromator graphite
_diffrn_radiation_source 'X-ray tube'
_diffrn_radiation_type CuK\a
_diffrn_radiation_wavelength 1.5418
_diffrn_reflns_av_R_equivalents 0.00
_diffrn_reflns_limit_h_max 23
_diffrn_reflns_limit_h_min 0
_diffrn_reflns_limit_k_max 24
_diffrn_reflns_limit_k_min 0
_diffrn_reflns_limit_l_max 0
_diffrn_reflns_limit_l_min 0
_diffrn_reflns_number 2754
_diffrn_reflns_theta_max 75.
_diffrn_standards_decay_% -0.17
_diffrn_standards_interval_count 150
_diffrn_standards_number 3
_exptl_absorpt_coefficient_mu 0.5670
_exptl_absorpt_correction_type none
_exptl_crystal_colour transparent
_exptl_crystal_density_diffrn 1.239
_exptl_crystal_description needle
_exptl_crystal_F_000 920.00
_exptl_crystal_size_max 0.80
_exptl_crystal_size_mid 0.40
_exptl_crystal_size_min 0.25
_refine_diff_density_max 0.26704
_refine_diff_density_min -0.17120
_refine_ls_extinction_method none
_refine_ls_goodness_of_fit_obs 4.581
_refine_ls_hydrogen_treatment refU
_refine_ls_matrix_type full
_refine_ls_number_parameters 289
_refine_ls_number_reflns 2022
_refine_ls_number_restraints 0
_refine_ls_R_factor_all 0.0831
_refine_ls_R_factor_obs 0.0513
_refine_ls_shift/esd_max 0.0001
_refine_ls_structure_factor_coef F
_refine_ls_weighting_scheme sigma
_refine_ls_wR_factor_all 0.0520
_refine_ls_wR_factor_obs 0.0456
_reflns_number_observed 2022
_reflns_number_total 2754
_reflns_observed_criterion >3sigma(I)
_cod_data_source_file ka1098.cif
_cod_data_source_block beta
_cod_original_cell_volume 2297.1(6)
_cod_original_sg_symbol_H-M 'P 21 21 21 '
_cod_database_code 2003682

loop_
_symmetry_equiv_pos_as_xyz
'   +x,   +y,   +z'
'1/2-x,   -y,1/2+z'
'1/2+x,1/2-y,   -z'
'   -x,1/2+y,1/2-z'

loop_
_atom_site_aniso_label
_atom_site_aniso_U_11
_atom_site_aniso_U_12
_atom_site_aniso_U_13
_atom_site_aniso_U_22
_atom_site_aniso_U_23
_atom_site_aniso_U_33
O1 0.098(4) -0.029(3) 0.001(3) 0.066(3) 0.014(3) 0.055(3)
O2 0.130(4) 0.001(3) -0.021(3) 0.053(3) -0.013(3) 0.060(3)
O1N 0.111(4) -0.019(3) 0.001(3) 0.053(2) 0.000(3) 0.050(3)
C1 0.058(4) 0.006(3) -0.008(3) 0.045(3) -0.002(3) 0.039(4)
C1N 0.056(4) -0.006(3) -0.004(4) 0.065(4) 0.001(3) 0.036(4)
C2 0.077(5) 0.002(3) -0.007(4) 0.041(3) 0.009(3) 0.042(4)
C2N 0.055(4) -0.015(4) -0.006(4) 0.060(4) 0.005(4) 0.046(4)
C3 0.068(5) -0.008(3) 0.008(4) 0.039(3) -0.002(3) 0.050(4)
C3N 0.074(5) -0.007(4) 0.002(4) 0.065(4) -0.006(4) 0.042(4)
C4 0.065(4) -0.003(3) -0.007(3) 0.040(3) -0.005(3) 0.044(4)
C4N 0.065(4) -0.007(4) -0.001(4) 0.083(5) 0.003(4) 0.040(4)
C5 0.050(4) 0.004(3) -0.002(3) 0.037(3) -0.006(3) 0.033(3)
C5N 0.043(4) -0.002(3) -0.013(3) 0.063(4) -0.002(4) 0.047(4)
C6 0.061(4) -0.002(3) -0.009(3) 0.048(3) 0.000(3) 0.035(4)
C6N 0.073(5) -0.018(4) -0.023(4) 0.082(5) 0.021(5) 0.059(5)
C7 0.043(3) -0.002(3) -0.009(3) 0.048(3) 0.005(3) 0.034(3)
C7N 0.090(6) -0.002(4) -0.041(6) 0.059(4) 0.014(5) 0.087(6)
C8 0.033(3) -0.002(2) 0.001(3) 0.039(3) 0.004(3) 0.032(3)
C8N 0.079(6) 0.021(5) -0.024(5) 0.068(5) -0.021(5) 0.086(6)
C9 0.041(3) 0.002(3) 0.002(3) 0.037(3) 0.004(3) 0.029(3)
C9N 0.059(4) 0.015(4) -0.010(4) 0.082(5) -0.011(4) 0.056(5)
C10 0.042(3) 0.004(3) 0.003(3) 0.042(3) 0.006(3) 0.031(3)
C10N 0.042(3) 0.002(3) -0.009(3) 0.064(4) 0.000(3) 0.042(4)
C11 0.057(4) -0.002(3) -0.011(3) 0.043(3) 0.010(3) 0.036(4)
C12 0.066(4) -0.010(3) -0.012(3) 0.045(3) -0.003(3) 0.039(4)
C13 0.049(4) -0.004(3) -0.001(3) 0.039(3) 0.002(3) 0.034(3)
C14 0.035(3) -0.001(2) 0.002(3) 0.038(3) 0.005(3) 0.031(3)
C15 0.051(4) 0.003(3) -0.008(3) 0.044(3) 0.001(3) 0.047(4)
C16 0.071(4) 0.001(3) -0.017(4) 0.040(3) 0.003(4) 0.066(5)
C17 0.072(5) -0.009(3) -0.002(4) 0.043(3) 0.003(3) 0.049(4)
C18 0.050(4) 0.009(3) 0.010(3) 0.063(4) 0.003(4) 0.053(4)
C19 0.046(4) -0.013(3) -0.004(4) 0.066(4) 0.015(4) 0.068(5)

loop_
_atom_site_label
_atom_site_fract_x
_atom_site_fract_y
_atom_site_fract_z
_atom_site_U_iso_or_equiv
_atom_site_thermal_displace_type
O1 0.3207(2) -0.0832(2) 0.9932(7) 0.073(2) Uij
O2 0.4452(3) 0.4136(2) 1.1268(8) 0.081(2) Uij
O1N 0.3047(2) -0.1248(2) 1.3987(7) 0.072(2) Uij
C1 0.4649(3) 0.0337(3) 0.9917(10) 0.048(2) Uij
C1N 0.3238(3) -0.2420(3) 1.284(1) 0.053(2) Uij
C2 0.4248(3) -0.0191(3) 1.0512(10) 0.053(2) Uij
C2N 0.3040(3) -0.1935(3) 1.429(1) 0.053(2) Uij
C3 0.3603(3) -0.0359(3) 0.937(1) 0.052(2) Uij
C3N 0.2788(3) -0.2147(3) 1.632(1) 0.060(2) Uij
C4 0.3452(3) 0.0053(3) 0.7461(10) 0.049(2) Uij
C4N 0.2744(3) -0.2834(4) 1.681(1) 0.062(2) Uij
C5 0.3855(3) 0.0579(3) 0.6838(9) 0.040(2) Uij
C5N 0.2948(3) -0.3355(3) 1.535(1) 0.051(2) Uij
C6 0.3651(3) 0.1027(3) 0.4977(10) 0.048(2) Uij
C6N 0.2918(4) -0.4074(4) 1.584(1) 0.071(3) Uij
C7 0.3537(3) 0.1774(3) 0.5726(9) 0.041(2) Uij
C7N 0.3131(4) -0.4569(3) 1.437(1) 0.078(3) Uij
C8 0.4153(3) 0.2061(3) 0.6969(9) 0.034(2) Uij
C8N 0.3384(4) -0.4341(4) 1.241(1) 0.077(3) Uij
C9 0.4361(3) 0.1570(3) 0.8833(9) 0.036(2) Uij
C9N 0.3409(3) -0.3652(4) 1.188(1) 0.068(2) Uij
C10 0.4499(3) 0.0808(3) 0.8041(9) 0.039(2) Uij
C10N 0.3204(3) -0.3140(3) 1.332(1) 0.049(2) Uij
C11 0.4966(3) 0.1870(3) 1.0184(9) 0.045(2) Uij
C12 0.4813(3) 0.2607(3) 1.0988(10) 0.050(2) Uij
C13 0.4620(3) 0.3081(3) 0.9151(9) 0.040(2) Uij
C14 0.3994(2) 0.2767(3) 0.7914(9) 0.034(2) Uij
C15 0.3741(3) 0.3365(3) 0.6497(9) 0.047(2) Uij
C16 0.3811(3) 0.4012(3) 0.795(1) 0.058(2) Uij
C17 0.4332(4) 0.3786(3) 0.973(1) 0.054(2) Uij
C18 0.5166(3) 0.0767(3) 0.660(1) 0.055(2) Uij
C19 0.5275(3) 0.3232(3) 0.776(1) 0.060(2) Uij
H1N 0.3384 -0.2271 1.1469 0.0261 Uij
H1ON 0.3204 -0.1011 1.2387 0.0726 Uij
H1 0.5057 0.0428 1.0724 0.0536 Uij
H2 0.4369 -0.0455 1.1735 0.0630 Uij
H3N 0.2656 -0.1809 1.7357 0.0960 Uij
H4N 0.2576 -0.2975 1.8170 0.1123 Uij
H4 0.3057 -0.0068 0.6633 0.0893 Uij
H6N 0.2758 -0.4217 1.7209 0.0759 Uij
H6A 0.4027 0.1015 0.3947 0.0849 Uij
H6B 0.3242 0.0846 0.4341 0.0675 Uij
H7N 0.3101 -0.5044 1.4717 0.0834 Uij
H7A 0.3459 0.2062 0.4518 0.0456 Uij
H7B 0.3133 0.1783 0.6616 0.0401 Uij
H8N 0.3526 -0.4683 1.1402 0.0655 Uij
H8 0.4547 0.2101 0.6037 0.0490 Uij
H9N 0.3563 -0.3521 1.0520 0.1195 Uij
H9 0.3961 0.1546 0.9740 0.0349 Uij
H11A 0.5035 0.1576 1.1388 0.0407 Uij
H11B 0.5378 0.1881 0.9349 0.0420 Uij
H12A 0.4436 0.2595 1.1980 0.0638 Uij
H12B 0.5221 0.2786 1.1682 0.0575 Uij
H14 0.3638 0.2696 0.8947 0.0475 Uij
H15A 0.4033 0.3409 0.5259 0.0528 Uij
H15B 0.3272 0.3299 0.6070 0.0749 Uij
H16A 0.4006 0.4393 0.7174 0.0662 Uij
H16B 0.3378 0.4135 0.8536 0.1542 Uij
H18A 0.5086 0.1054 0.5370 0.0929 Uij
H18B 0.5557 0.0930 0.7350 0.1264 Uij
H18C 0.5233 0.0302 0.6150 0.0971 Uij
H19A 0.5126 0.3472 0.6486 0.0785 Uij
H19B 0.5597 0.3510 0.8499 0.0613 Uij
H19C 0.5488 0.2805 0.7340 0.0693 Uij

loop_
_atom_type_symbol
_atom_type_scat_source
_atom_type_scat_dispersion_real
_atom_type_scat_dispersion_imag
C 'International Tables' 0.018 0.009
H 'International Tables' 0.000 0.000
O 'International Tables' 0.049 0.032

loop_
_geom_angle_atom_site_label_1
_geom_angle_atom_site_label_2
_geom_angle_atom_site_label_3
_geom_angle
_geom_angle_publ_flag
C2N O1N H1ON 121.4271 no
C2 C1 C10 124.7(5) no
C2 C1 H1 117.7916 no
C10 C1 H1 117.5353 no
C2N C1N C10N 121.1(6) no
C2N C1N H1N 118.8392 no
C10N C1N H1N 119.9935 no
C1 C2 C3 121.2(6) no
C1 C2 H2 119.8120 no
C3 C2 H2 118.9873 no
O1N C2N C1N 125.8(6) no
O1N C2N C3N 114.3(6) no
C1N C2N C3N 119.9(6) no
O1 C3 C2 122.5(5) no
O1 C3 C4 120.9(6) no
C2 C3 C4 116.6(5) no
C2N C3N C4N 120.0(6) no
C2N C3N H3N 120.3922 no
C4N C3N H3N 119.6179 no
C3 C4 C5 122.6(6) no
C3 C4 H4 118.2729 no
C5 C4 H4 119.0967 no
C3N C4N C5N 121.7(6) no
C3N C4N H4N 119.9567 no
C5N C4N H4N 118.3354 no
C4 C5 C6 121.0(5) no
C4 C5 C10 123.0(5) no
C6 C5 C10 115.7(4) no
C4N C5N C6N 122.4(6) no
C4N C5N C10N 118.0(6) no
C6N C5N C10N 119.6(6) no
C5 C6 C7 109.7(5) no
C5 C6 H6A 108.3984 no
C5 C6 H6B 109.4041 no
C7 C6 H6A 109.5247 no
C7 C6 H6B 111.0486 no
H6A C6 H6B 108.7612 no
C5N C6N C7N 120.7(7) no
C5N C6N H6N 119.6353 no
C7N C6N H6N 119.6758 no
C6 C7 C8 113.0(4) no
C6 C7 H7A 108.8819 no
C6 C7 H7B 108.2844 no
C8 C7 H7A 108.7338 no
C8 C7 H7B 108.5691 no
H7A C7 H7B 109.3151 no
C6N C7N C8N 118.3(6) no
C6N C7N H7N 119.6928 no
C8N C7N H7N 122.0132 no
C7 C8 C9 111.4(4) no
C7 C8 C14 112.0(4) no
C7 C8 H8 108.8497 no
C9 C8 C14 107.5(4) no
C9 C8 H8 107.9976 no
C14 C8 H8 109.0156 no
C7N C8N C9N 122.2(7) no
C7N C8N H8N 117.9444 no
C9N C8N H8N 119.8450 no
C8 C9 C10 111.8(4) no
C8 C9 C11 112.1(4) no
C8 C9 H9 105.9342 no
C10 C9 C11 113.5(4) no
C10 C9 H9 106.2377 no
C11 C9 H9 106.6426 no
C8N C9N C10N 121.0(7) no
C8N C9N H9N 119.5312 no
C10N C9N H9N 119.4406 no
C1 C10 C5 111.7(4) no
C1 C10 C9 110.1(4) no
C1 C10 C18 105.5(4) no
C5 C10 C9 107.1(4) no
C5 C10 C18 111.0(5) no
C9 C10 C18 111.5(4) no
C1N C10N C5N 119.3(6) no
C1N C10N C9N 122.5(6) no
C5N C10N C9N 118.2(6) no
C9 C11 C12 112.7(4) no
C9 C11 H11A 108.5021 no
C9 C11 H11B 108.9208 no
C12 C11 H11A 108.2633 no
C12 C11 H11B 108.7060 no
H11A C11 H11B 109.7352 no
C11 C12 C13 110.6(5) no
C11 C12 H12A 109.6827 no
C11 C12 H12B 109.1763 no
C13 C12 H12A 109.2317 no
C13 C12 H12B 109.1960 no
H12A C12 H12B 108.9537 no
C12 C13 C14 109.5(4) no
C12 C13 C17 116.6(5) no
C12 C13 C19 110.3(5) no
C14 C13 C17 100.9(4) no
C14 C13 C19 114.2(5) no
C17 C13 C19 105.1(5) no
C8 C14 C13 113.1(4) no
C8 C14 C15 120.6(5) no
C8 C14 H14 106.4024 no
C13 C14 C15 104.0(4) no
C13 C14 H14 105.4174 no
C15 C14 H14 106.2129 no
C14 C15 C16 103.5(5) no
C14 C15 H15A 110.6905 no
C14 C15 H15B 111.2643 no
C16 C15 H15A 110.9946 no
C16 C15 H15B 110.9187 no
H15A C15 H15B 109.3568 no
C15 C16 C17 104.7(4) no
C15 C16 H16A 110.5316 no
C15 C16 H16B 111.2099 no
C17 C16 H16A 109.2877 no
C17 C16 H16B 110.4947 no
H16A C16 H16B 110.4946 no
O2 C17 C13 128.8(6) no
O2 C17 C16 123.0(5) no
C13 C17 C16 108.2(5) no
C10 C18 H18A 107.9296 no
C10 C18 H18B 109.9101 no
C10 C18 H18C 109.2955 no
H18A C18 H18B 109.7673 no
H18A C18 H18C 108.8374 no
H18B C18 H18C 111.0367 no
C13 C19 H19A 108.6221 no
C13 C19 H19B 110.6734 no
C13 C19 H19C 109.7094 no
H19A C19 H19B 109.3936 no
H19A C19 H19C 108.0977 no
H19B C19 H19C 110.2869 no

loop_
_geom_bond_atom_site_label_1
_geom_bond_atom_site_label_2
_geom_bond_distance
_geom_bond_publ_flag
O1 C3 1.234(7) yes
O2 C17 1.201(8) yes
O1N C2N 1.333(8) yes
O1N H1ON 1.1420 no
C1 C2 1.324(8) yes
C1 C10 1.511(8) yes
C1 H1 0.9452 no
C1N C2N 1.353(9) no
C1N C10N 1.417(9) no
C1N H1N 0.9495 no
C2 C3 1.459(9) yes
C2 H2 0.9494 no
C2N C3N 1.426(10) no
C3 C4 1.464(9) yes
C3N C4N 1.357(10) no
C3N H3N 0.9505 no
C4 C5 1.328(8) yes
C4 H4 0.9432 no
C4N C5N 1.413(10) no
C4N H4N 0.9500 no
C5 C6 1.501(8) yes
C5 C10 1.506(8) no
C5N C6N 1.417(10) no
C5N C10N 1.421(9) no
C6 C7 1.526(7) no
C6 H6A 0.9655 no
C6 H6B 0.9427 no
C6N C7N 1.390(10) no
C6N H6N 0.9505 no
C7 C8 1.513(7) no
C7 H7A 0.9499 no
C7 H7B 0.9518 no
C7N C8N 1.390(10) no
C7N H7N 0.9393 no
C8 C9 1.554(7) no
C8 C14 1.511(7) no
C8 H8 0.9554 no
C8N C9N 1.370(10) no
C8N H8N 0.9506 no
C9 C10 1.567(7) no
C9 C11 1.543(8) no
C9 H9 0.9521 no
C9N C10N 1.394(9) no
C9N H9N 0.9353 no
C10 C18 1.561(8) no
C11 C12 1.531(8) no
C11 H11A 0.9529 no
C11 H11B 0.9439 no
C12 C13 1.514(8) no
C12 H12A 0.9510 no
C12 H12B 0.9549 no
C13 C14 1.546(7) no
C13 C17 1.505(8) no
C13 C19 1.550(8) no
C14 C15 1.531(8) no
C14 H14 0.9485 no
C15 C16 1.545(8) no
C15 H15A 0.9583 no
C15 H15B 0.9429 no
C16 C17 1.555(9) no
C16 H16A 0.9542 no
C16 H16B 0.9338 no
C18 H18A 0.9610 no
C18 H18B 0.9355 no
C18 H18C 0.9465 no
C19 H19A 0.9634 no
C19 H19B 0.9375 no
C19 H19C 0.9530 no
